data_2012965
loop_
_publ_author_name
'Poto\<c\<n\'ak, Ivan'
'Bur\<c\'ak, Milan'
'Massa, Werner'
'J\"ager, Lothar'

_publ_section_title
;Low-dimensional compounds containing cyano groups. IV.
 Bis(2,2'-bipyridine-\k^2^<i>N</i>,<i>N</i>^1^)(dicyanamido-\k<i>N</i>')copper(II)
 perchlorate and
 \m-dicyanamido-\k^2^<i>N</i>^1^:<i>N</i>^5^-bis[bis(2,2'-bipyridine-\k^2^<i>N</i>,<i>N</i>')copper(II)]
 triperchlorate ethanol hemisolvate, complexes with unusual dicyanamide
 coordination
;
_journal_issue 10
_journal_name_full 'Acta Crystallographica Section C'
_journal_page_first m523
_journal_page_last m528
_journal_paper_doi 10.1107/S0108270102015731
_journal_volume 58
_journal_year 2002
_chemical_formula_iupac '[Cu (C10 H8 N2)2 (C2 N3)] Cl O4'
_chemical_formula_moiety 'C22 H16 N7 Cu + , Cl O4 -'
_chemical_formula_sum 'C22 H16 Cl Cu N7 O4'
_chemical_formula_weight 541.41
_chemical_name_systematic
;
Bis(2,2'-bipyridine-\k^2^N,N')(dicyanamido-\kN')copper(II) perchlorate
;
_space_group_IT_number 61
_symmetry_cell_setting orthorhombic
_symmetry_space_group_name_Hall '-P 2ac 2ab'
_symmetry_space_group_name_H-M 'P b c a'
_atom_sites_solution_hydrogens geom
_atom_sites_solution_primary direct
_atom_sites_solution_secondary difmap
_audit_creation_method SHELXL97
_cell_angle_alpha 90
_cell_angle_beta 90
_cell_angle_gamma 90
_cell_formula_units_Z 8
_cell_length_a 8.7343(4)
_cell_length_b 17.9450(9)
_cell_length_c 28.7230(17)
_cell_measurement_reflns_used 8000
_cell_measurement_temperature 293(2)
_cell_measurement_theta_max 27.95
_cell_measurement_theta_min 14.3
_cell_volume 4502.0(4)
_computing_cell_refinement 'CELL in IPDS'
_computing_data_collection 'EXPOSE in IPDS (Stoe & Cie, 1999)'
_computing_data_reduction 'INTEGRATE in IPDS'
_computing_molecular_graphics 'DIAMOND (Brandenburg, 1999)'
_computing_publication_material SHELXL97
_computing_structure_refinement 'SHELXL97 (Sheldrick, 1997)'
_computing_structure_solution 'SHELXS97 (Sheldrick, 1990)'
_diffrn_ambient_temperature 293(2)
_diffrn_measured_fraction_theta_full 0.971
_diffrn_measured_fraction_theta_max 0.971
_diffrn_measurement_device_type 'Stoe IPDS image-plate'
_diffrn_measurement_method 'D = 60mm, \f 0-200\%, \D\f 1.2\%, 1 min/rec'
_diffrn_radiation_monochromator graphite
_diffrn_radiation_source 'fine-focus sealed tube'
_diffrn_radiation_type MoK\a
_diffrn_radiation_wavelength 0.71073
_diffrn_reflns_av_R_equivalents 0.062
_diffrn_reflns_av_sigmaI/netI 0.042
_diffrn_reflns_limit_h_max 11
_diffrn_reflns_limit_h_min -10
_diffrn_reflns_limit_k_max 23
_diffrn_reflns_limit_k_min -23
_diffrn_reflns_limit_l_max 37
_diffrn_reflns_limit_l_min -37
_diffrn_reflns_number 40361
_diffrn_reflns_theta_full 28.06
_diffrn_reflns_theta_max 28.06
_diffrn_reflns_theta_min 2.27
_diffrn_standards_decay_% 0
_exptl_absorpt_coefficient_mu 1.135
_exptl_absorpt_correction_T_max 0.792
_exptl_absorpt_correction_T_min 0.627
_exptl_absorpt_correction_type numerical
_exptl_absorpt_process_details 'indexed faces'
_exptl_crystal_colour blue
_exptl_crystal_density_diffrn 1.598
_exptl_crystal_density_meas ?
_exptl_crystal_density_method 'not measured'
_exptl_crystal_description 'hexagonal plate'
_exptl_crystal_F_000 2200
_exptl_crystal_size_max 0.60
_exptl_crystal_size_mid 0.46
_exptl_crystal_size_min 0.22
_refine_diff_density_max 0.53
_refine_diff_density_min -0.43
_refine_ls_extinction_method none
_refine_ls_goodness_of_fit_ref 0.969
_refine_ls_hydrogen_treatment constr
_refine_ls_matrix_type full
_refine_ls_number_parameters 316
_refine_ls_number_reflns 5308
_refine_ls_number_restraints 0
_refine_ls_restrained_S_all 0.969
_refine_ls_R_factor_all 0.064
_refine_ls_R_factor_gt 0.036
_refine_ls_shift/su_max 0.001
_refine_ls_shift/su_mean 0.000
_refine_ls_structure_factor_coef Fsqd
_refine_ls_weighting_details 'calc w = 1/[\s^2^(Fo^2^)+(0.050P)^2^] where P=(Fo^2^+2Fc^2^)/3'
_refine_ls_weighting_scheme calc
_refine_ls_wR_factor_gt 0.084
_refine_ls_wR_factor_ref 0.091
_reflns_number_gt 3430
_reflns_number_total 5308
_reflns_threshold_expression I>2\s(I)
_cod_data_source_file bm1508.cif
_cod_data_source_block I
_cod_depositor_comments
;
The following automatic conversions were performed:

'_exptl_crystal_density_meas' value 'not measured' was changed to '?'
- the value is perceived as not measured.

Automatic conversion script
Id: cif_fix_values 3008 2015-01-20 13:52:24Z robertas 
;
_cod_database_code 2012965
_cod_database_fobs_code 2012965

loop_
_symmetry_equiv_pos_as_xyz
'x, y, z'
'-x+1/2, -y, z+1/2'
'-x, y+1/2, -z+1/2'
'x+1/2, -y+1/2, -z'
'-x, -y, -z'
'x-1/2, y, -z-1/2'
'x, -y-1/2, z-1/2'
'-x-1/2, y-1/2, z'

loop_
_atom_site_aniso_label
_atom_site_aniso_U_11
_atom_site_aniso_U_22
_atom_site_aniso_U_33
_atom_site_aniso_U_12
_atom_site_aniso_U_13
_atom_site_aniso_U_23
Cl1 0.0446(4) 0.0412(3) 0.0456(3) -0.0036(3) 0.0073(3) -0.0040(3)
O1 0.107(2) 0.0838(17) 0.0773(16) -0.0198(16) -0.0390(15) 0.0317(13)
O2 0.083(2) 0.0655(15) 0.139(2) 0.0185(13) 0.0615(18) -0.0061(15)
O3 0.103(2) 0.0405(10) 0.0570(12) -0.0114(11) 0.0199(12) -0.0117(9)
O4 0.0645(17) 0.0839(16) 0.0724(15) -0.0103(13) -0.0150(12) -0.0070(12)
Cu1 0.0402(2) 0.03260(10) 0.02090(10) 0.00110(10) -0.00020(10) 0.00220(10)
N1 0.0380(16) 0.0646(15) 0.0564(14) -0.0041(12) -0.0005(11) 0.0239(12)
N2 0.0441(16) 0.0448(12) 0.0332(11) -0.0011(10) -0.0023(10) 0.0052(8)
N3 0.0612(19) 0.0603(15) 0.0532(14) 0.0083(13) 0.0057(12) 0.0173(12)
N10 0.0401(12) 0.0311(9) 0.0241(8) 0.0026(8) 0.0000(8) 0.0021(7)
N20 0.0330(12) 0.0316(9) 0.0309(9) 0.0027(8) -0.0008(8) 0.0005(8)
N30 0.0425(13) 0.0348(10) 0.0241(9) 0.0003(9) -0.0019(8) 0.0000(7)
N40 0.0361(13) 0.0312(9) 0.0266(9) 0.0043(8) 0.0026(8) -0.0007(7)
C2 0.0437(19) 0.0399(13) 0.0236(11) -0.0047(12) -0.0004(10) 0.0038(9)
C3 0.0357(17) 0.0491(14) 0.0414(13) 0.0010(11) 0.0041(11) 0.0062(11)
C11 0.0329(14) 0.0346(12) 0.0252(10) -0.0040(10) 0.0010(9) -0.0020(9)
C12 0.0515(18) 0.0372(12) 0.0342(12) 0.0085(11) 0.0003(11) 0.0040(10)
C13 0.0548(19) 0.0401(13) 0.0402(13) -0.0006(12) -0.0050(12) 0.0113(11)
C14 0.054(2) 0.0546(15) 0.0302(12) -0.0076(13) -0.0035(11) 0.0152(11)
C15 0.0460(18) 0.0542(15) 0.0262(11) -0.0063(12) 0.0058(10) 0.0002(11)
C21 0.0313(14) 0.0335(11) 0.0320(11) -0.0048(10) 0.0028(10) -0.0032(9)
C22 0.0406(16) 0.0339(13) 0.0439(13) 0.0049(10) -0.0045(11) 0.0035(10)
C23 0.0452(18) 0.0371(13) 0.0661(18) 0.0107(12) -0.0027(14) 0.0022(13)
C24 0.047(2) 0.0480(16) 0.072(2) 0.0110(13) 0.0160(15) -0.0070(14)
C25 0.0475(19) 0.0466(14) 0.0454(14) 0.0018(12) 0.0128(13) -0.0059(11)
C31 0.0355(14) 0.0340(11) 0.0258(10) 0.0048(10) -0.0014(9) -0.0016(9)
C32 0.0540(18) 0.0367(12) 0.0305(12) -0.0045(11) -0.0035(11) 0.0044(9)
C33 0.058(2) 0.0444(13) 0.0329(12) -0.0040(13) -0.0005(11) 0.0100(10)
C34 0.068(2) 0.0566(16) 0.0238(11) -0.0026(14) -0.0026(12) 0.0086(11)
C35 0.0581(19) 0.0480(14) 0.0266(12) -0.0012(12) -0.0055(11) -0.0003(10)
C41 0.0393(16) 0.0327(11) 0.0290(11) 0.0036(10) -0.0008(10) -0.0023(9)
C42 0.0400(16) 0.0364(12) 0.0384(13) 0.0021(11) 0.0043(11) 0.0033(10)
C43 0.0476(19) 0.0405(14) 0.0531(16) -0.0070(12) 0.0026(13) 0.0037(12)
C44 0.057(2) 0.0456(15) 0.0569(18) -0.0120(14) -0.0086(14) -0.0059(13)
C45 0.056(2) 0.0437(14) 0.0379(13) -0.0030(12) -0.0083(12) -0.0035(11)

loop_
_atom_site_label
_atom_site_fract_x
_atom_site_fract_y
_atom_site_fract_z
_atom_site_U_iso_or_equiv
_atom_site_thermal_displace_type
_atom_site_calc_flag
_atom_site_refinement_flags
_atom_site_occupancy
_atom_site_type_symbol
Cl1 0.30387(8) 0.27579(3) 0.15764(2) 0.0438(2) Uani . . 1.000 Cl
O1 0.2975(3) 0.30780(14) 0.11289(9) 0.0894(10) Uani . . 1.000 O
O2 0.1895(3) 0.30149(13) 0.18853(11) 0.0958(11) Uani . . 1.000 O
O3 0.2929(3) 0.19614(10) 0.15371(7) 0.0668(8) Uani . . 1.000 O
O4 0.4494(3) 0.29272(14) 0.17746(8) 0.0736(9) Uani . . 1.000 O
Cu1 0.52177(3) 0.059620(10) 0.127510(10) 0.03120(10) Uani . . 1.000 Cu
N1 0.0416(3) 0.06184(14) 0.10884(9) 0.0530(9) Uani . . 1.000 N
N2 0.3086(3) 0.02478(12) 0.11532(7) 0.0407(8) Uani . . 1.000 N
N3 -0.0563(3) 0.15526(14) 0.05380(9) 0.0582(9) Uani . . 1.000 N
N10 0.5332(2) 0.10238(10) 0.06321(6) 0.0318(6) Uani . . 1.000 N
N20 0.6778(2) -0.01626(10) 0.09462(6) 0.0318(6) Uani . . 1.000 N
N30 0.5200(2) 0.01971(10) 0.19221(6) 0.0338(6) Uani . . 1.000 N
N40 0.6580(2) 0.13695(10) 0.15901(6) 0.0313(6) Uani . . 1.000 N
C2 0.1849(3) 0.04457(13) 0.11080(8) 0.0357(9) Uani . . 1.000 C
C3 -0.0047(3) 0.11266(15) 0.07858(9) 0.0421(9) Uani . . 1.000 C
C11 0.6236(3) 0.06758(12) 0.03207(7) 0.0309(7) Uani . . 1.000 C
C12 0.4526(3) 0.16228(13) 0.05013(8) 0.0410(8) Uani . . 1.000 C
C13 0.4626(3) 0.19159(14) 0.00596(8) 0.0450(9) Uani . . 1.000 C
C14 0.5552(3) 0.15686(15) -0.02596(8) 0.0463(9) Uani . . 1.000 C
C15 0.6357(3) 0.09453(15) -0.01310(8) 0.0421(9) Uani . . 1.000 C
C21 0.7072(3) 0.00161(12) 0.05000(8) 0.0323(7) Uani . . 1.000 C
C22 0.7511(3) -0.07424(13) 0.11352(9) 0.0395(8) Uani . . 1.000 C
C23 0.8558(3) -0.11649(14) 0.08952(10) 0.0495(10) Uani . . 1.000 C
C24 0.8854(4) -0.09851(16) 0.04377(11) 0.0557(11) Uani . . 1.000 C
C25 0.8111(3) -0.03933(14) 0.02369(10) 0.0465(9) Uani . . 1.000 C
C31 0.5937(3) 0.06138(12) 0.22422(7) 0.0318(7) Uani . . 1.000 C
C32 0.4489(3) -0.04304(13) 0.20536(8) 0.0404(8) Uani . . 1.000 C
C33 0.4501(3) -0.06746(14) 0.25087(8) 0.0451(9) Uani . . 1.000 C
C34 0.5212(4) -0.02376(15) 0.28399(8) 0.0495(9) Uani . . 1.000 C
C35 0.5930(4) 0.04114(14) 0.27077(8) 0.0442(9) Uani . . 1.000 C
C41 0.6758(3) 0.12655(12) 0.20532(7) 0.0337(7) Uani . . 1.000 C
C42 0.7350(3) 0.19240(13) 0.13865(8) 0.0383(8) Uani . . 1.000 C
C43 0.8338(3) 0.23801(14) 0.16282(10) 0.0471(10) Uani . . 1.000 C
C44 0.8512(4) 0.22814(15) 0.20980(10) 0.0532(10) Uani . . 1.000 C
C45 0.7697(4) 0.17169(14) 0.23156(9) 0.0459(9) Uani . . 1.000 C
H12 0.38770 0.18480 0.07160 0.0490 Uiso calc R 1.000 H
H13 0.40770 0.23410 -0.00210 0.0540 Uiso calc R 1.000 H
H14 0.56330 0.17540 -0.05610 0.0550 Uiso calc R 1.000 H
H15 0.69810 0.07040 -0.03460 0.0510 Uiso calc R 1.000 H
H22 0.73030 -0.08650 0.14430 0.0470 Uiso calc R 1.000 H
H23 0.90540 -0.15620 0.10380 0.0590 Uiso calc R 1.000 H
H24 0.95530 -0.12630 0.02660 0.0670 Uiso calc R 1.000 H
H25 0.83000 -0.02670 -0.00720 0.0560 Uiso calc R 1.000 H
H32 0.39720 -0.07100 0.18310 0.0480 Uiso calc R 1.000 H
H33 0.40400 -0.11230 0.25910 0.0540 Uiso calc R 1.000 H
H34 0.52070 -0.03810 0.31510 0.0590 Uiso calc R 1.000 H
H35 0.64060 0.07110 0.29290 0.0530 Uiso calc R 1.000 H
H42 0.72130 0.20050 0.10690 0.0460 Uiso calc R 1.000 H
H43 0.88810 0.27510 0.14740 0.0560 Uiso calc R 1.000 H
H44 0.91650 0.25870 0.22680 0.0640 Uiso calc R 1.000 H
H45 0.77830 0.16440 0.26350 0.0550 Uiso calc R 1.000 H

loop_
_atom_type_symbol
_atom_type_description
_atom_type_scat_dispersion_real
_atom_type_scat_dispersion_imag
_atom_type_scat_source
C C 0.0033 0.0016 'International Tables Vol C Tables 4.2.6.8 and 6.1.1.4'
H H 0.0000 0.0000 'International Tables Vol C Tables 4.2.6.8 and 6.1.1.4'
N N 0.0061 0.0033 'International Tables Vol C Tables 4.2.6.8 and 6.1.1.4'
O O 0.0106 0.0060 'International Tables Vol C Tables 4.2.6.8 and 6.1.1.4'
Cl Cl 0.1484 0.1585 'International Tables Vol C Tables 4.2.6.8 and 6.1.1.4'
Cu Cu 0.3201 1.2651 'International Tables Vol C Tables 4.2.6.8 and 6.1.1.4'

loop_
_geom_angle_atom_site_label_1
_geom_angle_atom_site_label_2
_geom_angle_atom_site_label_3
_geom_angle
_geom_angle_publ_flag
N30 Cu1 N40 80.52(7) yes
N2 Cu1 N30 92.51(8) yes
N2 Cu1 N40 146.67(8) yes
N10 Cu1 N20 78.78(7) yes
N10 Cu1 N30 177.17(7) yes
N10 Cu1 N40 96.85(7) yes
N2 Cu1 N10 90.27(8) yes
N2 Cu1 N20 108.46(8) yes
N20 Cu1 N40 104.87(7) yes
N20 Cu1 N30 100.81(7) yes
O1 Cl1 O4 108.22(15) yes
O1 Cl1 O3 109.34(14) yes
O3 Cl1 O4 107.63(15) yes
O2 Cl1 O3 109.07(14) yes
O2 Cl1 O4 108.06(15) yes
O1 Cl1 O2 114.31(16) yes
C2 N1 C3 119.4(2) yes
Cu1 N2 C2 143.5(2) yes
Cu1 N10 C11 117.65(14) yes
Cu1 N10 C12 122.71(15) yes
C11 N10 C12 119.62(19) yes
Cu1 N20 C21 112.91(14) yes
Cu1 N20 C22 128.26(16) yes
C21 N20 C22 118.7(2) yes
Cu1 N30 C31 115.66(14) yes
Cu1 N30 C32 124.66(15) yes
C31 N30 C32 119.66(19) yes
Cu1 N40 C41 114.17(14) yes
Cu1 N40 C42 127.33(15) yes
C41 N40 C42 118.40(19) yes
N1 C2 N2 174.1(3) yes
N1 C3 N3 174.4(3) yes
N10 C11 C15 120.2(2) yes
N10 C11 C21 115.35(18) yes
C15 C11 C21 124.4(2) no
N10 C12 C13 122.2(2) yes
C12 C13 C14 118.7(2) no
C13 C14 C15 119.5(2) no
C11 C15 C14 119.8(2) no
N20 C21 C11 115.3(2) yes
N20 C21 C25 121.1(2) yes
C11 C21 C25 123.7(2) no
N20 C22 C23 123.0(2) yes
C22 C23 C24 118.3(3) no
C23 C24 C25 119.6(3) no
C21 C25 C24 119.3(3) no
N30 C31 C35 120.7(2) yes
N30 C31 C41 114.88(18) yes
C35 C31 C41 124.4(2) no
N30 C32 C33 122.1(2) yes
C32 C33 C34 118.4(2) no
C33 C34 C35 119.7(2) no
C31 C35 C34 119.3(2) no
N40 C41 C31 114.55(19) yes
N40 C41 C45 121.7(2) yes
C31 C41 C45 123.7(2) no
N40 C42 C43 122.5(2) yes
C42 C43 C44 119.3(2) no
C43 C44 C45 118.8(3) no
C41 C45 C44 119.2(2) no
N10 C12 H12 118.90 no
C13 C12 H12 118.94 no
C12 C13 H13 120.67 no
C14 C13 H13 120.66 no
C13 C14 H14 120.28 no
C15 C14 H14 120.22 no
C11 C15 H15 120.17 no
C14 C15 H15 120.06 no
N20 C22 H22 118.50 no
C23 C22 H22 118.50 no
C22 C23 H23 120.81 no
C24 C23 H23 120.87 no
C23 C24 H24 120.23 no
C25 C24 H24 120.19 no
C21 C25 H25 120.34 no
C24 C25 H25 120.37 no
N30 C32 H32 118.99 no
C33 C32 H32 118.96 no
C32 C33 H33 120.83 no
C34 C33 H33 120.73 no
C33 C34 H34 120.19 no
C35 C34 H34 120.10 no
C31 C35 H35 120.38 no
C34 C35 H35 120.27 no
N40 C42 H42 118.71 no
C43 C42 H42 118.78 no
C42 C43 H43 120.34 no
C44 C43 H43 120.36 no
C43 C44 H44 120.62 no
C45 C44 H44 120.60 no
C41 C45 H45 120.35 no
C44 C45 H45 120.40 no

loop_
_geom_bond_atom_site_label_1
_geom_bond_atom_site_label_2
_geom_bond_site_symmetry_1
_geom_bond_site_symmetry_2
_geom_bond_distance
_geom_bond_publ_flag
Cu1 N30 . . 1.9916(18) yes
Cu1 N40 . . 2.0396(18) yes
Cu1 N10 . . 2.0025(18) yes
Cu1 N20 . . 2.1457(18) yes
Cu1 N2 . . 1.995(3) yes
Cl1 O3 . . 1.4370(19) yes
Cl1 O4 . . 1.426(3) yes
Cl1 O1 . . 1.409(3) yes
Cl1 O2 . . 1.413(3) yes
N1 C2 . . 1.291(4) yes
N1 C3 . . 1.323(4) yes
N2 C2 . . 1.145(4) yes
N3 C3 . . 1.138(4) yes
N10 C11 . . 1.347(3) yes
N10 C12 . . 1.339(3) yes
N20 C21 . . 1.346(3) yes
N20 C22 . . 1.337(3) yes
N30 C31 . . 1.349(3) yes
N30 C32 . . 1.340(3) yes
N40 C41 . . 1.352(3) yes
N40 C42 . . 1.336(3) yes
C11 C15 . . 1.389(3) no
C11 C21 . . 1.483(3) no
C12 C13 . . 1.376(3) no
C13 C14 . . 1.372(4) no
C14 C15 . . 1.372(4) no
C21 C25 . . 1.391(4) no
C22 C23 . . 1.373(4) no
C23 C24 . . 1.378(4) no
C24 C25 . . 1.372(4) no
C31 C35 . . 1.386(3) no
C31 C41 . . 1.475(3) no
C32 C33 . . 1.379(3) no
C33 C34 . . 1.380(4) no
C34 C35 . . 1.376(4) no
C41 C45 . . 1.377(4) no
C42 C43 . . 1.377(4) no
C43 C44 . . 1.369(4) no
C44 C45 . . 1.387(4) no
C12 H12 . . 0.9300 no
C13 H13 . . 0.9303 no
C14 H14 . . 0.9301 no
C15 H15 . . 0.9305 no
C22 H22 . . 0.9290 no
C23 H23 . . 0.9294 no
C24 H24 . . 0.9299 no
C25 H25 . . 0.9305 no
C32 H32 . . 0.9298 no
C33 H33 . . 0.9303 no
C34 H34 . . 0.9299 no
C35 H35 . . 0.9306 no
C42 H42 . . 0.9312 no
C43 H43 . . 0.9296 no
C44 H44 . . 0.9298 no
C45 H45 . . 0.9297 no
